data_4501326
loop_
_publ_author_name
'Das, Babulal'
'Baruah, Jubaraj B.'

_publ_section_title
;
 Supramolecular Synthons and Hydrates in Stabilization of Multicomponent
 Crystals of Nicotinamide and Isonicotinamide with N-Containing Aromatic
 Dicarboxylic Acids
;
_journal_issue 12
_journal_name_full 'Crystal Growth &amp; Design'
_journal_page_first 5522
_journal_paper_doi 10.1021/cg201096c
_journal_volume 11
_journal_year 2011
_chemical_formula_sum 'C11 H12 N4 O6'
_chemical_formula_weight 296.25
_chemical_name_systematic
;

 ?

;
_space_group_IT_number 2
_symmetry_cell_setting triclinic
_symmetry_space_group_name_Hall '-P 1'
_symmetry_space_group_name_H-M 'P -1'
_atom_sites_solution_hydrogens geom
_atom_sites_solution_primary direct
_atom_sites_solution_secondary difmap
_audit_creation_method SHELXL-97
_cell_angle_alpha 77.356(7)
_cell_angle_beta 87.328(7)
_cell_angle_gamma 87.862(8)
_cell_formula_units_Z 2
_cell_length_a 3.6888(5)
_cell_length_b 11.9356(13)
_cell_length_c 14.3954(15)
_cell_measurement_reflns_used 3151
_cell_measurement_temperature 296(2)
_cell_measurement_theta_max 0.00
_cell_measurement_theta_min 0.00
_cell_volume 617.52(13)
_computing_cell_refinement 'Bruker SMART'
_computing_data_collection 'Bruker SMART'
_computing_data_reduction 'Bruker SAINT'
_computing_molecular_graphics 'Bruker SHELXTL'
_computing_publication_material 'Bruker SHELXTL'
_computing_structure_refinement 'SHELXL-97 (Sheldrick, 1997)'
_computing_structure_solution 'SHELXS-97 (Sheldrick, 1990)'
_diffrn_ambient_temperature 296(2)
_diffrn_measured_fraction_theta_full 0.986
_diffrn_measured_fraction_theta_max 0.986
_diffrn_measurement_device_type 'CCD area detector'
_diffrn_measurement_method 'phi and omega scans'
_diffrn_radiation_monochromator graphite
_diffrn_radiation_source 'fine-focus sealed tube'
_diffrn_radiation_type MoK\a
_diffrn_radiation_wavelength 0.71073
_diffrn_reflns_av_R_equivalents 0.1102
_diffrn_reflns_av_sigmaI/netI 0.0757
_diffrn_reflns_limit_h_max 4
_diffrn_reflns_limit_h_min -4
_diffrn_reflns_limit_k_max 13
_diffrn_reflns_limit_k_min -14
_diffrn_reflns_limit_l_max 17
_diffrn_reflns_limit_l_min -17
_diffrn_reflns_number 8379
_diffrn_reflns_theta_full 25.00
_diffrn_reflns_theta_max 25.00
_diffrn_reflns_theta_min 1.45
_exptl_absorpt_coefficient_mu 0.132
_exptl_absorpt_correction_type none
_exptl_crystal_colour colorless
_exptl_crystal_density_diffrn 1.593
_exptl_crystal_density_method 'not measured'
_exptl_crystal_description needles
_exptl_crystal_F_000 308
_exptl_crystal_size_max 0.30
_exptl_crystal_size_mid 0.16
_exptl_crystal_size_min 0.08
_refine_diff_density_max 0.383
_refine_diff_density_min -0.328
_refine_diff_density_rms 0.084
_refine_ls_extinction_coef 0.047(13)
_refine_ls_extinction_expression Fc^*^=kFc[1+0.001xFc^2^\l^3^/sin(2\q)]^-1/4^
_refine_ls_extinction_method SHELXL
_refine_ls_goodness_of_fit_ref 1.021
_refine_ls_hydrogen_treatment mixed
_refine_ls_matrix_type full
_refine_ls_number_parameters 200
_refine_ls_number_reflns 2155
_refine_ls_number_restraints 0
_refine_ls_restrained_S_all 1.021
_refine_ls_R_factor_all 0.0770
_refine_ls_R_factor_gt 0.0661
_refine_ls_shift/su_max 0.000
_refine_ls_shift/su_mean 0.000
_refine_ls_structure_factor_coef Fsqd
_refine_ls_weighting_details 'calc w=1/[\s^2^(Fo^2^)+(0.1240P)^2^+0.0000P] where P=(Fo^2^+2Fc^2^)/3'
_refine_ls_weighting_scheme calc
_refine_ls_wR_factor_gt 0.1728
_refine_ls_wR_factor_ref 0.1852
_reflns_number_gt 1665
_reflns_number_total 2155
_reflns_threshold_expression >2sigma(I)
_cod_data_source_file cg201096c_si_006.cif
_cod_data_source_block pzcanico_0m
_cod_depositor_comments
;
The following automatic conversions were performed:

'_symmetry_cell_setting' value 'Triclinic' changed to 'triclinic'
according to /home/saulius/struct/CIF-dictionaries/cif_core.dic
dictionary named 'cif_core.dic' version 2.4.1 from 2010-06-29.

Automatic conversion script
Id: cif_fix_values 1715 2011-07-08 13:25:40Z adriana 
;
_cod_original_sg_symbol_H-M P-1
_cod_database_code 4501326

loop_
_symmetry_equiv_pos_as_xyz
'x, y, z'
'-x, -y, -z'

loop_
_atom_site_label
_atom_site_type_symbol
_atom_site_fract_x
_atom_site_fract_y
_atom_site_fract_z
_atom_site_U_iso_or_equiv
_atom_site_adp_type
_atom_site_occupancy
_atom_site_symmetry_multiplicity
_atom_site_calc_flag
_atom_site_refinement_flags
C1 C 0.3128(7) 0.3554(2) 0.65564(18) 0.0364(6) Uani 1 1 d .
C2 C 0.3048(6) 0.37365(19) 0.75397(17) 0.0323(6) Uani 1 1 d .
C3 C 0.4253(6) 0.2984(2) 0.83602(17) 0.0346(6) Uani 1 1 d .
H3 H 0.5391 0.2266 0.8406 0.042 Uiso 1 1 calc R
C4 C 0.3380(6) 0.3542(2) 0.90827(17) 0.0344(6) Uani 1 1 d .
C5 C 0.4004(6) 0.3227(2) 1.01153(18) 0.0352(6) Uani 1 1 d .
C6 C 0.1952(6) 0.2396(2) 0.42175(18) 0.0373(6) Uani 1 1 d .
C7 C 0.0880(6) 0.17363(19) 0.34982(16) 0.0321(6) Uani 1 1 d .
C8 C 0.1482(6) 0.0555(2) 0.37010(18) 0.0378(6) Uani 1 1 d .
H8 H 0.2512 0.0190 0.4270 0.045 Uiso 1 1 calc R
C9 C 0.0548(7) -0.0078(2) 0.30567(18) 0.0411(7) Uani 1 1 d .
H9 H 0.0922 -0.0871 0.3184 0.049 Uiso 1 1 calc R
C10 C -0.0961(6) 0.0498(2) 0.22164(19) 0.0403(7) Uani 1 1 d .
H10 H -0.1577 0.0079 0.1775 0.048 Uiso 1 1 calc R
C11 C -0.0686(6) 0.2242(2) 0.26455(18) 0.0369(6) Uani 1 1 d .
H11 H -0.1141 0.3032 0.2506 0.044 Uiso 1 1 calc R
H1N H 0.082(7) 0.505(2) 0.896(2) 0.047(8) Uiso 1 1 d .
H2O H 0.406(9) 0.239(3) 0.589(3) 0.091(12) Uiso 1 1 d .
N1 N 0.1755(6) 0.45577(18) 0.86733(15) 0.0380(6) Uani 1 1 d .
N2 N 0.1518(5) 0.47022(16) 0.77370(14) 0.0362(5) Uani 1 1 d .
N3 N 0.1381(6) 0.35098(18) 0.40395(17) 0.0501(7) Uani 1 1 d .
H3A H 0.2000 0.3899 0.4441 0.060 Uiso 1 1 calc R
H3B H 0.0388 0.3853 0.3521 0.060 Uiso 1 1 calc R
N4 N -0.1561(5) 0.16314(18) 0.20180(14) 0.0379(6) Uani 1 1 d .
O1 O 0.1991(6) 0.42524(14) 0.58880(12) 0.0529(6) Uani 1 1 d .
O2 O 0.4530(5) 0.25381(15) 0.65028(13) 0.0483(6) Uani 1 1 d .
O3 O 0.2840(5) 0.38205(15) 1.06598(13) 0.0479(6) Uani 1 1 d .
O4 O 0.5910(5) 0.22913(16) 1.03607(13) 0.0492(6) Uani 1 1 d .
H4 H 0.6511 0.2217 1.0913 0.074 Uiso 1 1 calc R
O5 O 0.3371(5) 0.18510(15) 0.49511(13) 0.0499(6) Uani 1 1 d .
O6 O 0.254(6) 0.9897(16) 0.0142(11) 0.55(3) Uani 1 1 d .

loop_
_atom_site_aniso_label
_atom_site_aniso_U_11
_atom_site_aniso_U_22
_atom_site_aniso_U_33
_atom_site_aniso_U_23
_atom_site_aniso_U_13
_atom_site_aniso_U_12
C1 0.0517(13) 0.0339(13) 0.0257(14) -0.0117(11) -0.0050(10) 0.0064(10)
C2 0.0456(12) 0.0300(12) 0.0228(13) -0.0090(10) -0.0024(10) 0.0039(10)
C3 0.0480(13) 0.0310(13) 0.0258(14) -0.0093(11) -0.0046(10) 0.0086(10)
C4 0.0454(12) 0.0314(13) 0.0270(14) -0.0081(11) -0.0049(10) 0.0052(10)
C5 0.0476(12) 0.0347(14) 0.0253(14) -0.0116(11) -0.0043(10) 0.0052(10)
C6 0.0497(13) 0.0370(14) 0.0253(15) -0.0087(11) -0.0021(11) 0.0097(11)
C7 0.0428(12) 0.0326(13) 0.0208(13) -0.0072(10) 0.0021(10) 0.0046(10)
C8 0.0465(13) 0.0384(14) 0.0273(14) -0.0062(11) -0.0027(10) 0.0089(11)
C9 0.0555(14) 0.0319(14) 0.0380(17) -0.0136(12) -0.0013(12) 0.0067(11)
C10 0.0505(14) 0.0406(15) 0.0330(16) -0.0156(12) -0.0016(11) 0.0016(11)
C11 0.0520(13) 0.0340(14) 0.0248(14) -0.0079(11) -0.0015(11) 0.0071(11)
N1 0.0601(13) 0.0324(12) 0.0242(12) -0.0131(10) -0.0041(9) 0.0085(9)
N2 0.0570(12) 0.0313(11) 0.0222(12) -0.0107(9) -0.0053(9) 0.0066(9)
N3 0.0842(16) 0.0333(12) 0.0372(15) -0.0160(10) -0.0188(12) 0.0128(11)
N4 0.0508(11) 0.0417(12) 0.0227(12) -0.0116(10) -0.0019(9) 0.0060(9)
O1 0.0968(14) 0.0391(11) 0.0240(11) -0.0107(9) -0.0142(10) 0.0226(10)
O2 0.0807(13) 0.0400(11) 0.0282(11) -0.0174(9) -0.0129(9) 0.0209(9)
O3 0.0751(12) 0.0445(11) 0.0280(11) -0.0183(9) -0.0048(9) 0.0135(9)
O4 0.0792(13) 0.0463(12) 0.0246(11) -0.0140(9) -0.0153(9) 0.0213(9)
O5 0.0823(13) 0.0412(11) 0.0287(11) -0.0130(9) -0.0152(9) 0.0153(9)
O6 0.99(7) 0.436(11) 0.300(11) -0.269(10) -0.16(2) 0.45(3)

loop_
_atom_type_symbol
_atom_type_description
_atom_type_scat_dispersion_real
_atom_type_scat_dispersion_imag
_atom_type_scat_source
C C 0.0033 0.0016 'International Tables Vol C Tables 4.2.6.8 and 6.1.1.4'
H H 0.0000 0.0000 'International Tables Vol C Tables 4.2.6.8 and 6.1.1.4'
N N 0.0061 0.0033 'International Tables Vol C Tables 4.2.6.8 and 6.1.1.4'
O O 0.0106 0.0060 'International Tables Vol C Tables 4.2.6.8 and 6.1.1.4'

loop_
_geom_angle_atom_site_label_1
_geom_angle_atom_site_label_2
_geom_angle_atom_site_label_3
_geom_angle
O1 C1 O2 124.4(2)
O1 C1 C2 123.6(2)
O2 C1 C2 112.0(2)
N2 C2 C3 111.7(2)
N2 C2 C1 120.1(2)
C3 C2 C1 128.1(2)
C4 C3 C2 104.5(2)
C4 C3 H3 127.8
C2 C3 H3 127.8
N1 C4 C3 106.5(2)
N1 C4 C5 121.8(2)
C3 C4 C5 131.8(2)
O3 C5 O4 124.8(2)
O3 C5 C4 122.0(2)
O4 C5 C4 113.1(2)
O5 C6 N3 123.1(2)
O5 C6 C7 117.9(2)
N3 C6 C7 119.0(2)
C11 C7 C8 118.1(2)
C11 C7 C6 123.7(2)
C8 C7 C6 118.2(2)
C9 C8 C7 119.9(2)
C9 C8 H8 120.1
C7 C8 H8 120.1
C8 C9 C10 118.3(2)
C8 C9 H9 120.9
C10 C9 H9 120.9
N4 C10 C9 122.2(2)
N4 C10 H10 118.9
C9 C10 H10 118.9
N4 C11 C7 122.0(2)
N4 C11 H11 119.0
C7 C11 H11 119.0
N2 N1 C4 113.1(2)
N2 N1 H1N 120.2(19)
C4 N1 H1N 126.6(19)
N1 N2 C2 104.18(19)
C6 N3 H3A 120.0
C6 N3 H3B 120.0
H3A N3 H3B 120.0
C10 N4 C11 119.5(2)
C1 O2 H2O 109(2)
C5 O4 H4 109.5

loop_
_geom_bond_atom_site_label_1
_geom_bond_atom_site_label_2
_geom_bond_distance
C1 O1 1.207(3)
C1 O2 1.317(3)
C1 C2 1.477(3)
C2 N2 1.344(3)
C2 C3 1.398(3)
C3 C4 1.373(3)
C3 H3 0.9300
C4 N1 1.357(3)
C4 C5 1.478(3)
C5 O3 1.221(3)
C5 O4 1.288(3)
C6 O5 1.240(3)
C6 N3 1.309(3)
C6 C7 1.505(3)
C7 C11 1.386(3)
C7 C8 1.388(3)
C8 C9 1.380(3)
C8 H8 0.9300
C9 C10 1.384(4)
C9 H9 0.9300
C10 N4 1.333(3)
C10 H10 0.9300
C11 N4 1.336(3)
C11 H11 0.9300
N1 N2 1.327(3)
N1 H1N 0.84(3)
N3 H3A 0.8600
N3 H3B 0.8600
O2 H2O 0.96(4)
O4 H4 0.8200
